data_1568890
loop_
_publ_author_name
'Zhou, Wei'
'Docherty, Scott R.'
'Ehinger, Christian'
'Zhou, Xiaoyu'
'Cop&#xe9;ret, Christophe'

_publ_section_title
;
 The promotional role of Mn in CO<sub>2</sub> hydrogenation over Rh-based
 catalysts from a surface organometallic chemistry approach.
;
_journal_issue 20
_journal_name_full 'Chemical science'
_journal_page_first 5379
_journal_page_last 5385
_journal_paper_doi 10.1039/d3sc01163a
_journal_volume 14
_journal_year 2023
_chemical_formula_moiety '0.5(C24 H50 Li2 N4 O2)'
_chemical_formula_sum 'C12 H25 Li N2 O'
_chemical_formula_weight 220.28
_space_group_crystal_system triclinic
_space_group_IT_number 2
_space_group_name_Hall '-P 1'
_space_group_name_H-M_alt 'P -1'
_atom_sites_solution_hydrogens geom
_atom_sites_solution_primary dual
_audit_block_doi 10.5517/ccdc.csd.cc2f3d76
_audit_creation_date 2023-01-23
_audit_creation_method
;
Olex2 1.3
(compiled 2020.11.12 svn.r5f609507 for OlexSys, GUI svn.r6408)
;
_audit_update_record
;
2023-01-23 deposited with the CCDC.	2023-04-14 downloaded from the CCDC.
;
_cell_angle_alpha 91.735(3)
_cell_angle_beta 97.167(3)
_cell_angle_gamma 101.208(3)
_cell_formula_units_Z 4
_cell_length_a 9.5447(3)
_cell_length_b 10.6072(3)
_cell_length_c 14.7411(5)
_cell_measurement_reflns_used 10092
_cell_measurement_temperature 232.99(10)
_cell_measurement_theta_max 79.9370
_cell_measurement_theta_min 2.9690
_cell_volume 1450.24(8)
_computing_cell_refinement 'CrysAlisPro 1.171.42.61a (Rigaku OD, 2022)'
_computing_data_collection 'CrysAlisPro 1.171.42.61a (Rigaku OD, 2022)'
_computing_data_reduction 'CrysAlisPro 1.171.42.61a (Rigaku OD, 2022)'
_computing_molecular_graphics 'Olex2 1.3 (Dolomanov et al., 2009)'
_computing_publication_material 'Olex2 1.3 (Dolomanov et al., 2009)'
_computing_structure_refinement 'SHELXL 2018/3 (Sheldrick, 2015)'
_computing_structure_solution 'SHELXT 2018/2 (Sheldrick, 2018)'
_diffrn_ambient_environment N~2~
_diffrn_ambient_temperature 232.99(10)
_diffrn_detector 'Hybrid Pixel Array Detector'
_diffrn_detector_area_resol_mean 10.0000
_diffrn_detector_type HyPix
_diffrn_measured_fraction_theta_full 0.994
_diffrn_measured_fraction_theta_max 0.970
_diffrn_measurement_details
;
List of Runs (angles in degrees, time in seconds):

  # Type    Start    End  Width  t~exp~   \w     \q     \k     \f   Frames
#--------------------------------------------------------------------------
  1  \w    -78.00  17.00   0.50    0.96    --  -49.62  96.00  36.00  190
  2  \w      3.00  50.00   0.50    0.96    --   49.62 -96.00 -72.00   94
  3  \w    -74.00 -49.00   0.50    3.84    --  -90.00  96.00  36.00   50
  4  \w   -119.00 -86.00   0.50    3.84    --  -90.00 -96.00 -72.00   66
  5  \w    137.00 163.00   0.50    3.84    --  111.50  96.00  36.00   52
  6  \w     67.00 105.00   0.50    3.84    --  111.50 -96.00 -72.00   76
  7  \w   -114.00 -74.00   0.50    0.96    --  -49.62-125.00  90.00   80
  8  \w   -108.00 -75.00   0.50    0.96    --  -49.62-125.00 -30.00   66
  9  \w    -23.00   6.00   0.50    0.96    --  -49.62  19.00 120.00   58
 10  \w    -24.00  23.00   0.50    0.96    --  -49.62  19.00-150.00   94
 11  \w     -9.00  22.00   0.50    0.96    --  -49.62  38.00 -30.00   62
 12  \w    -42.00 -11.00   0.50    0.96    --  -49.62  38.00 -30.00   62
 13  \w    -17.00  37.00   0.50    0.96    --   49.62 -38.00   0.00  108
 14  \w   -159.00-133.00   0.50    3.84    --  -90.00 -95.00  30.00   52
 15  \w   -127.00 -97.00   0.50    3.84    --  -90.00 -95.00  30.00   60
 16  \w     43.00  68.00   0.50    3.84    --  111.50 -61.00   0.00   50
 17  \w    133.00 160.00   0.50    3.84    --  111.50  30.00 -30.00   54
 18  \w     77.00 103.00   0.50    3.84    --  111.50 -95.00-120.00   52
 19  \w    107.00 178.00   0.50    3.84    --  111.50  30.00 -60.00  142
 20  \w     76.00 105.00   0.50    3.84    --  111.50 -95.00 -30.00   58
 21  \w     41.00  66.00   0.50    3.84    --  111.50 -61.00 -60.00   50
 22  \w     47.00  75.00   0.50    3.84    --  111.50 -77.00  90.00   56
 23  \w     42.00  72.00   0.50    3.84    --  111.50 -95.00-120.00   60
 24  \w     42.00  68.00   0.50    3.84    --  111.50 -61.00 -30.00   52
 25  \w     91.00 127.00   0.50    3.84    --  111.50  77.00-150.00   72
 26  \w     76.00 105.00   0.50    3.84    --  111.50 -95.00  60.00   58
 27  \w    130.00 177.00   0.50    3.84    --  111.50  30.00-120.00   94
 28  \w     63.00 105.00   0.50    3.84    --  111.50 -95.00  30.00   84
 29  \w     44.00 104.00   0.50    3.84    --  111.50 -99.00 154.91  120
 30  \w     51.00  85.00   0.50    3.84    --  111.50 -77.00-180.00   68
 31  \w     51.00 111.00   0.50    3.84    --  111.50-125.00-120.00  120
 32  \w     45.00  71.00   0.50    3.84    --  111.50 -83.00 -73.65   52
 33  \w     93.00 119.00   0.50    3.84    --  111.50 -83.00 -73.65   52
 34  \w     41.00  66.00   0.50    3.84    --  111.50 -61.00-120.00   50
 35  \w    103.00 140.00   0.50    3.84    --  111.50  45.00-150.00   74
 36  \w    153.00 178.00   0.50    3.84    --  111.50  45.00-150.00   50
 37  \w    116.00 169.00   0.50    3.84    --  111.50  45.00   0.00  106
 38  \w     80.00 105.00   0.50    3.84    --  111.50 -95.00 -90.00   50
 39  \w     41.00  68.00   0.50    3.84    --  111.50 -95.00 -90.00   54
 40  \w     42.00  74.00   0.50    3.84    --  111.50 -77.00  60.00   64
 41  \w     42.00  83.00   0.50    3.84    --  111.50 -95.00  90.00   82
 42  \w     42.00  67.00   0.50    3.84    --  111.50 -95.00  60.00   50
 43  \w    123.00 150.00   0.50    3.84    --  111.50  45.00-180.00   54
 44  \w    134.00 160.00   0.50    3.84    --  111.50  30.00  30.00   52
 45  \w    152.00 177.00   0.50    3.84    --  111.50  15.00-150.00   50
 46  \w    153.00 178.00   0.50    3.84    --  111.50  77.00-150.00   50
 47  \w     41.00  66.00   0.50    3.84    --  111.50 -61.00 -90.00   50
 48  \w     43.00  68.00   0.50    3.84    --  111.50 -77.00 -30.00   50
 49  \w     69.00 100.00   0.50    3.84    --  111.50 -95.00   0.00   62
 50  \w     48.00 101.00   0.50    3.84    --  111.50 -95.00 120.00  106
 51  \w    106.00 136.00   0.50    3.84    --  111.50  15.00 150.00   60
 52  \w    136.00 162.00   0.50    3.84    --  111.50 125.00  60.00   52
 53  \w     92.00 122.00   0.50    3.84    --  111.50  77.00  90.00   60
 54  \w    153.00 178.00   0.50    3.84    --  111.50  77.00  90.00   50
 55  \w     92.00 135.00   0.50    3.84    --  111.50  77.00 120.00   86
 56  \w     45.00  70.00   0.50    3.84    --  111.50 -77.00   0.00   50
 57  \w     57.00 104.00   0.50    3.84    --  111.50 -95.00-180.00   94
 58  \w     85.00 111.00   0.50    3.84    --  111.50-125.00 -90.00   52
 59  \w     84.00 111.00   0.50    3.84    --  111.50-125.00 150.00   54
 60  \w    113.00 139.00   0.50    3.84    --  111.50  30.00-180.00   52
 61  \w    153.00 178.00   0.50    3.84    --  111.50 125.00  30.00   50
 62  \w     94.00 176.00   0.50    3.84    --  111.50  77.00 150.00  164
 63  \w    122.00 169.00   0.50    3.84    --  111.50  15.00 120.00   94
;
_diffrn_measurement_device 'four-circle diffractometer'
_diffrn_measurement_device_type 'XtaLAB Synergy, Dualflex, HyPix'
_diffrn_measurement_method '\w scans'
_diffrn_orient_matrix_type 'CrysAlisPro convention (1999,Acta A55,543-557)'
_diffrn_orient_matrix_UB_11 -0.0799462000
_diffrn_orient_matrix_UB_12 0.0212201000
_diffrn_orient_matrix_UB_13 -0.0939609000
_diffrn_orient_matrix_UB_21 -0.1434376000
_diffrn_orient_matrix_UB_22 -0.0682768000
_diffrn_orient_matrix_UB_23 0.0296735000
_diffrn_orient_matrix_UB_31 -0.0244591000
_diffrn_orient_matrix_UB_32 0.1299204000
_diffrn_orient_matrix_UB_33 0.0376868000
_diffrn_radiation_monochromator mirror
_diffrn_radiation_probe x-ray
_diffrn_radiation_type 'Cu K\a'
_diffrn_radiation_wavelength 1.54184
_diffrn_reflns_av_R_equivalents 0.0204
_diffrn_reflns_av_unetI/netI 0.0237
_diffrn_reflns_Laue_measured_fraction_full 0.994
_diffrn_reflns_Laue_measured_fraction_max 0.970
_diffrn_reflns_limit_h_max 11
_diffrn_reflns_limit_h_min -12
_diffrn_reflns_limit_k_max 13
_diffrn_reflns_limit_k_min -9
_diffrn_reflns_limit_l_max 18
_diffrn_reflns_limit_l_min -18
_diffrn_reflns_number 21990
_diffrn_reflns_point_group_measured_fraction_full 0.994
_diffrn_reflns_point_group_measured_fraction_max 0.970
_diffrn_reflns_theta_full 67.684
_diffrn_reflns_theta_max 80.297
_diffrn_reflns_theta_min 3.026
_diffrn_source 'micro-focus sealed X-ray tube'
_diffrn_source_type 'PhotonJet (Cu) X-ray Source'
_exptl_absorpt_coefficient_mu 0.483
_exptl_absorpt_correction_T_max 1.00000
_exptl_absorpt_correction_T_min 0.97271
_exptl_absorpt_correction_type multi-scan
_exptl_absorpt_process_details
;
CrysAlisPro 1.171.42.61a (Rigaku Oxford Diffraction, 2022)
Empirical absorption correction using spherical harmonics,
implemented in SCALE3 ABSPACK scaling algorithm.
;
_exptl_crystal_colour 'clear white'
_exptl_crystal_colour_lustre clear
_exptl_crystal_colour_primary white
_exptl_crystal_density_diffrn 1.009
_exptl_crystal_description block
_exptl_crystal_F_000 488
_exptl_crystal_size_max 0.24
_exptl_crystal_size_mid 0.23
_exptl_crystal_size_min 0.18
_refine_diff_density_max 0.468
_refine_diff_density_min -0.294
_refine_diff_density_rms 0.036
_refine_ls_extinction_method none
_refine_ls_goodness_of_fit_ref 1.065
_refine_ls_hydrogen_treatment constr
_refine_ls_matrix_type full
_refine_ls_number_parameters 328
_refine_ls_number_reflns 6163
_refine_ls_number_restraints 10
_refine_ls_restrained_S_all 1.065
_refine_ls_R_factor_all 0.0740
_refine_ls_R_factor_gt 0.0663
_refine_ls_shift/su_max 0.000
_refine_ls_shift/su_mean 0.000
_refine_ls_structure_factor_coef Fsqd
_refine_ls_weighting_details 'w=1/[\s^2^(Fo^2^)+(0.1109P)^2^+0.3008P] where P=(Fo^2^+2Fc^2^)/3'
_refine_ls_weighting_scheme calc
_refine_ls_wR_factor_gt 0.2008
_refine_ls_wR_factor_ref 0.2093
_reflns_Friedel_coverage 0.000
_reflns_number_gt 5264
_reflns_number_total 6163
_reflns_threshold_expression 'I > 2\s(I)'
_cod_data_source_file d3sc01163a2.cif
_cod_data_source_block exp_1946_auto
_cod_depositor_comments 'Adding full bibliography for 1568890--1568891.cif.'
_cod_database_code 1568890
_shelx_shelxl_version_number 2018/3
_chemical_oxdiff_formula LiC12H25N2O
_chemical_oxdiff_usercomment '-40 C'
_shelx_space_group_comment
;
The symmetry employed for this shelxl refinement is uniquely defined
by the following loop, which should always be used as a source of
symmetry information in preference to the above space-group names.
They are only intended as comments.
;
_shelx_estimated_absorpt_t_max 0.918
_shelx_estimated_absorpt_t_min 0.893
_reflns_odcompleteness_completeness 96.22
_reflns_odcompleteness_iscentric 1
_reflns_odcompleteness_theta 80.95
_olex2_refinement_description
;
1. Fixed Uiso
 At 1.2 times of:
  All C(H) groups, All C(H,H) groups
 At 1.5 times of:
  All C(H,H,H) groups
2. Restrained distances
 C25-C26 \\sim C31-C32
 with sigma of 0.02
 C14-C15 \\sim C11-C10
 with sigma of 0.02
 O3-C25 \\sim O3-C32
 with sigma of 0.02
 O1-C12 \\sim O2-C16
 with sigma of 0.02
 C11-C12 \\sim C16-C15
 with sigma of 0.02
 O3-C28 \\sim O3-C29
 with sigma of 0.02
 O3-C29 \\sim O3-C28
 with sigma of 0.02
 O1-C9 \\sim O2-C13
 with sigma of 0.02
 C13-C14 \\sim C10-C9
 with sigma of 0.02
 C26-C27 \\sim C30-C31
 with sigma of 0.02
 C28-C27 \\sim C30-C29
 with sigma of 0.02
3. Uiso/Uaniso restraints and constraints
Uanis(C9) = Uanis(C13)
Uanis(C32) = Uanis(C25)
Uanis(C27) = Uanis(C30)
Uanis(C14) = Uanis(C10)
Uanis(C29) = Uanis(C28)
Uanis(C11) = Uanis(C15)
Uanis(C31) = Uanis(C26)
Uanis(C12) = Uanis(C16)
Uanis(O1) = Uanis(O2)
4. Others
 Sof(C28)=Sof(H17A)=Sof(H17B)=Sof(C27)=Sof(H00Z)=Sof(H)=Sof(C26)=Sof(H18A)=
 Sof(H18B)=Sof(C25)=Sof(H19A)=Sof(H19B)=1-FVAR(1)
 Sof(C32)=Sof(H32A)=Sof(H32B)=Sof(C29)=Sof(H29A)=Sof(H29B)=Sof(C31)=Sof(H31A)=
 Sof(H31B)=Sof(C30)=Sof(H30A)=Sof(H30B)=FVAR(1)
 Sof(C14)=Sof(H14A)=Sof(H14B)=Sof(C13)=Sof(H13A)=Sof(H13B)=Sof(O2)=Sof(C16)=
 Sof(H16A)=Sof(H16B)=Sof(C15)=Sof(H15A)=Sof(H15B)=1-FVAR(2)
 Sof(O1)=Sof(C12)=Sof(H12A)=Sof(H12B)=Sof(C9)=Sof(H9A)=Sof(H9B)=Sof(C10)=
 Sof(H10A)=Sof(H10B)=Sof(C11)=Sof(H11A)=Sof(H11B)=FVAR(2)
5.a Ternary CH refined with riding coordinates:
 C6(H6), C3(H3), C22(H22), C19(H19)
5.b Secondary CH2 refined with riding coordinates:
 C12(H12A,H12B), C9(H9A,H9B), C32(H32A,H32B), C10(H10A,H10B), C29(H29A,H29B),
 C31(H31A,H31B), C11(H11A,H11B), C30(H30A,H30B), C28(H17A,H17B), C27(H00Z,H),
 C26(H18A,H18B), C25(H19A,H19B), C14(H14A,H14B), C13(H13A,H13B), C16(H16A,H16B),
  C15(H15A,H15B)
5.c Idealised Me refined as rotating group:
 C2(H2A,H2B,H2C), C18(H18C,H18D,H18E), C8(H8A,H8B,H8C), C7(H7A,H7B,H7C),
 C24(H24A,H24B,H24C), C4(H4A,H4B,H4C), C21(H21A,H21B,H21C), C5(H5A,H5B,H5C),
 C23(H23A,H23B,H23C), C20(H20A,H20B,H20C)
;
_olex2_submission_special_instructions 'No special instructions were received'
_oxdiff_exptl_absorpt_empirical_details
;
Empirical correction (ABSPACK) includes:
- Absorption correction using spherical harmonics
- Frame scaling
;
_oxdiff_exptl_absorpt_empirical_full_max 1.223
_oxdiff_exptl_absorpt_empirical_full_min 0.880

loop_
_space_group_symop_operation_xyz
'x, y, z'
'-x, -y, -z'

loop_
_atom_site_label
_atom_site_type_symbol
_atom_site_fract_x
_atom_site_fract_y
_atom_site_fract_z
_atom_site_U_iso_or_equiv
_atom_site_adp_type
_atom_site_occupancy
_atom_site_site_symmetry_order
_atom_site_calc_flag
_atom_site_refinement_flags_posn
_atom_site_refinement_flags_adp
_atom_site_refinement_flags_occupancy
_atom_site_disorder_assembly
_atom_site_disorder_group
O1 O 0.604(3) 0.592(5) 0.8268(18) 0.0653(12) Uani 0.306(9) 1 d D . P A 1
N4 N 0.82674(14) -0.06623(12) 0.44797(9) 0.0491(3) Uani 1 1 d . . . . .
N1 N 0.32380(14) 0.61527(12) 0.92432(9) 0.0492(3) Uani 1 1 d . . . . .
N3 N 0.85348(14) 0.14796(13) 0.43363(9) 0.0518(3) Uani 1 1 d . . . . .
N2 N 0.34624(14) 0.40859(12) 0.93842(9) 0.0490(3) Uani 1 1 d . . . . .
O3 O 1.10512(15) 0.04597(19) 0.32328(9) 0.0863(5) Uani 1 1 d D . . . .
C1 C 0.26435(15) 0.49268(15) 0.90998(9) 0.0455(3) Uani 1 1 d . . . . .
C17 C 0.76787(15) 0.03357(15) 0.42292(10) 0.0465(3) Uani 1 1 d . . . . .
C6 C 0.3024(2) 0.27286(15) 0.90646(12) 0.0580(4) Uani 1 1 d . . . . .
H6 H 0.221706 0.264185 0.856034 0.070 Uiso 1 1 calc R U . . .
C3 C 0.2443(2) 0.71562(17) 0.89817(12) 0.0592(4) Uani 1 1 d . . . . .
H3 H 0.172658 0.682606 0.844090 0.071 Uiso 1 1 calc R U . . .
C22 C 0.7485(2) -0.19730(17) 0.42057(14) 0.0671(5) Uani 1 1 d . . . . .
H22 H 0.664589 -0.192578 0.374942 0.081 Uiso 1 1 calc R U . . .
C2 C 0.11118(19) 0.4473(2) 0.86158(14) 0.0672(5) Uani 1 1 d . . . . .
H2A H 0.052724 0.508780 0.875611 0.101 Uiso 1 1 calc R U . . .
H2B H 0.070572 0.363851 0.882373 0.101 Uiso 1 1 calc R U . . .
H2C H 0.112763 0.440501 0.795965 0.101 Uiso 1 1 calc R U . . .
C19 C 0.8006(2) 0.26424(18) 0.41175(14) 0.0677(5) Uani 1 1 d . . . . .
H19 H 0.720368 0.243599 0.360786 0.081 Uiso 1 1 calc R U . . .
C18 C 0.60984(19) 0.0149(2) 0.38235(15) 0.0704(5) Uani 1 1 d . . . . .
H18C H 0.600723 -0.001797 0.316593 0.106 Uiso 1 1 calc R U . . .
H18D H 0.573937 0.092069 0.395395 0.106 Uiso 1 1 calc R U . . .
H18E H 0.554289 -0.057555 0.409231 0.106 Uiso 1 1 calc R U . . .
C8 C 0.2528(3) 0.18981(19) 0.98231(15) 0.0757(6) Uani 1 1 d . . . . .
H8A H 0.330236 0.199165 1.032842 0.114 Uiso 1 1 calc R U . . .
H8B H 0.226154 0.100476 0.959563 0.114 Uiso 1 1 calc R U . . .
H8C H 0.170049 0.216458 1.003245 0.114 Uiso 1 1 calc R U . . .
C7 C 0.4283(3) 0.22941(19) 0.86980(16) 0.0807(6) Uani 1 1 d . . . . .
H7A H 0.451325 0.276581 0.816478 0.121 Uiso 1 1 calc R U . . .
H7B H 0.402362 0.137993 0.852797 0.121 Uiso 1 1 calc R U . . .
H7C H 0.511419 0.245921 0.916735 0.121 Uiso 1 1 calc R U . . .
C24 C 0.8463(3) -0.2693(2) 0.37612(17) 0.0910(7) Uani 1 1 d . . . . .
H24A H 0.869792 -0.229529 0.320089 0.137 Uiso 1 1 calc R U . . .
H24B H 0.797781 -0.358170 0.362029 0.137 Uiso 1 1 calc R U . . .
H24C H 0.934203 -0.266405 0.417721 0.137 Uiso 1 1 calc R U . . .
C4 C 0.3474(3) 0.8310(2) 0.87185(19) 0.0865(7) Uani 1 1 d . . . . .
H4A H 0.416067 0.866665 0.924845 0.130 Uiso 1 1 calc R U . . .
H4B H 0.294000 0.895579 0.849943 0.130 Uiso 1 1 calc R U . . .
H4C H 0.398448 0.805085 0.823810 0.130 Uiso 1 1 calc R U . . .
C12 C 0.742(2) 0.5659(19) 0.8181(9) 0.0771(13) Uani 0.306(9) 1 d D . P A 1
H12A H 0.815483 0.643905 0.836101 0.093 Uiso 0.306(9) 1 calc R U P A 1
H12B H 0.761581 0.499300 0.859866 0.093 Uiso 0.306(9) 1 calc R U P A 1
C9 C 0.519(3) 0.580(4) 0.7389(17) 0.0840(14) Uani 0.306(9) 1 d D . P A 1
H9A H 0.509262 0.664522 0.716051 0.101 Uiso 0.306(9) 1 calc R U P A 1
H9B H 0.423404 0.526363 0.739137 0.101 Uiso 0.306(9) 1 calc R U P A 1
C21 C 0.9225(3) 0.3616(2) 0.38138(17) 0.0898(7) Uani 1 1 d . . . . .
H21A H 1.001331 0.382717 0.431157 0.135 Uiso 1 1 calc R U . . .
H21B H 0.888020 0.439088 0.364713 0.135 Uiso 1 1 calc R U . . .
H21C H 0.956032 0.325266 0.328918 0.135 Uiso 1 1 calc R U . . .
C32 C 1.038(3) 0.058(3) 0.2346(10) 0.085(3) Uani 0.448(7) 1 d D . P B 1
H32A H 1.066823 0.145150 0.214262 0.102 Uiso 0.448(7) 1 calc R U P B 1
H32B H 0.933002 0.035998 0.230947 0.102 Uiso 0.448(7) 1 calc R U P B 1
C5 C 0.1653(3) 0.7530(3) 0.97430(18) 0.0940(8) Uani 1 1 d . . . . .
H5A H 0.097763 0.678264 0.989299 0.141 Uiso 1 1 calc R U . . .
H5B H 0.113380 0.819505 0.954478 0.141 Uiso 1 1 calc R U . . .
H5C H 0.234153 0.785268 1.027961 0.141 Uiso 1 1 calc R U . . .
C23 C 0.6948(3) -0.2671(3) 0.5008(2) 0.0985(8) Uani 1 1 d . . . . .
H23A H 0.775747 -0.270147 0.546924 0.148 Uiso 1 1 calc R U . . .
H23B H 0.645567 -0.354005 0.480449 0.148 Uiso 1 1 calc R U . . .
H23C H 0.628518 -0.221971 0.526590 0.148 Uiso 1 1 calc R U . . .
C20 C 0.7467(3) 0.3205(2) 0.49413(19) 0.0974(8) Uani 1 1 d . . . . .
H20A H 0.668209 0.258310 0.512596 0.146 Uiso 1 1 calc R U . . .
H20B H 0.712943 0.398418 0.477750 0.146 Uiso 1 1 calc R U . . .
H20C H 0.824765 0.340678 0.544425 0.146 Uiso 1 1 calc R U . . .
C10 C 0.6118(19) 0.5167(17) 0.6861(16) 0.0926(17) Uani 0.306(9) 1 d D . P A 1
H10A H 0.565910 0.425722 0.674362 0.111 Uiso 0.306(9) 1 calc R U P A 1
H10B H 0.615076 0.555336 0.626644 0.111 Uiso 0.306(9) 1 calc R U P A 1
C29 C 1.2033(16) -0.0413(18) 0.3237(9) 0.107(4) Uani 0.448(7) 1 d D . P B 1
H29A H 1.301323 0.003921 0.347229 0.129 Uiso 0.448(7) 1 calc R U P B 1
H29B H 1.175286 -0.111994 0.363205 0.129 Uiso 0.448(7) 1 calc R U P B 1
C31 C 1.0930(19) -0.037(3) 0.1802(15) 0.108(3) Uani 0.448(7) 1 d D . P B 1
H31A H 1.012627 -0.105948 0.155016 0.130 Uiso 0.448(7) 1 calc R U P B 1
H31B H 1.134868 0.005529 0.128833 0.130 Uiso 0.448(7) 1 calc R U P B 1
C11 C 0.7529(13) 0.5239(15) 0.7274(9) 0.0945(15) Uani 0.306(9) 1 d D . P A 1
H11A H 0.821553 0.586341 0.698983 0.113 Uiso 0.306(9) 1 calc R U P A 1
H11B H 0.780797 0.439799 0.725457 0.113 Uiso 0.306(9) 1 calc R U P A 1
Li1 Li 0.5190(3) 0.5722(3) 0.93860(17) 0.0482(5) Uani 1 1 d . . . . .
Li2 Li 1.0249(3) 0.0652(3) 0.43611(18) 0.0550(6) Uani 1 1 d . . . . .
C30 C 1.1984(9) -0.0897(11) 0.2335(6) 0.1074(19) Uani 0.448(7) 1 d D . P B 1
H30A H 1.171765 -0.183948 0.229696 0.129 Uiso 0.448(7) 1 calc R U P B 1
H30B H 1.292407 -0.064011 0.212107 0.129 Uiso 0.448(7) 1 calc R U P B 1
C28 C 1.2359(12) 0.0007(14) 0.3151(7) 0.107(4) Uani 0.552(7) 1 d D . P B 2
H17A H 1.319314 0.063533 0.344944 0.129 Uiso 0.552(7) 1 calc R U P B 2
H17B H 1.234005 -0.081084 0.344572 0.129 Uiso 0.552(7) 1 calc R U P B 2
C27 C 1.2458(7) -0.0163(9) 0.2203(5) 0.1074(19) Uani 0.552(7) 1 d D . P B 2
H00Z H 1.325282 0.048153 0.203399 0.129 Uiso 0.552(7) 1 calc R U P B 2
H H 1.265165 -0.101917 0.207001 0.129 Uiso 0.552(7) 1 calc R U P B 2
C26 C 1.1139(14) -0.003(2) 0.1688(12) 0.108(3) Uani 0.552(7) 1 d D . P B 2
H18A H 1.066792 -0.084124 0.134983 0.130 Uiso 0.552(7) 1 calc R U P B 2
H18B H 1.131235 0.064145 0.124989 0.130 Uiso 0.552(7) 1 calc R U P B 2
C25 C 1.022(2) 0.033(2) 0.2360(8) 0.085(3) Uani 0.552(7) 1 d D . P B 2
H19A H 0.992823 0.114428 0.220882 0.102 Uiso 0.552(7) 1 calc R U P B 2
H19B H 0.934885 -0.033807 0.235029 0.102 Uiso 0.552(7) 1 calc R U P B 2
C14 C 0.6101(8) 0.4742(7) 0.6865(6) 0.0926(17) Uani 0.694(9) 1 d D . P A 2
H14A H 0.541550 0.392578 0.670847 0.111 Uiso 0.694(9) 1 calc R U P A 2
H14B H 0.638579 0.511618 0.629996 0.111 Uiso 0.694(9) 1 calc R U P A 2
C13 C 0.5465(11) 0.5646(14) 0.7401(6) 0.0840(14) Uani 0.694(9) 1 d D . P A 2
H13A H 0.556775 0.647920 0.712016 0.101 Uiso 0.694(9) 1 calc R U P A 2
H13B H 0.443552 0.530170 0.740517 0.101 Uiso 0.694(9) 1 calc R U P A 2
O2 O 0.6192(13) 0.581(2) 0.8311(8) 0.0653(12) Uani 0.694(9) 1 d D . P A 2
C16 C 0.7487(9) 0.5319(7) 0.8332(4) 0.0771(13) Uani 0.694(9) 1 d D . P A 2
H16A H 0.760064 0.478436 0.885665 0.093 Uiso 0.694(9) 1 calc R U P A 2
H16B H 0.832602 0.602803 0.837953 0.093 Uiso 0.694(9) 1 calc R U P A 2
C15 C 0.7346(5) 0.4554(7) 0.7474(4) 0.0945(15) Uani 0.694(9) 1 d D . P A 2
H15A H 0.821622 0.480785 0.718021 0.113 Uiso 0.694(9) 1 calc R U P A 2
H15B H 0.724480 0.364092 0.760004 0.113 Uiso 0.694(9) 1 calc R U P A 2

loop_
_atom_site_aniso_label
_atom_site_aniso_U_11
_atom_site_aniso_U_22
_atom_site_aniso_U_33
_atom_site_aniso_U_23
_atom_site_aniso_U_13
_atom_site_aniso_U_12
O1 0.054(3) 0.099(4) 0.0480(12) 0.0016(16) 0.0061(13) 0.0281(17)
N4 0.0484(7) 0.0452(7) 0.0503(7) -0.0008(5) -0.0063(5) 0.0094(5)
N1 0.0501(7) 0.0469(7) 0.0529(7) 0.0020(5) 0.0046(5) 0.0166(5)
N3 0.0548(7) 0.0477(7) 0.0547(7) -0.0021(5) -0.0014(6) 0.0213(6)
N2 0.0538(7) 0.0411(6) 0.0481(7) -0.0003(5) -0.0036(5) 0.0068(5)
O3 0.0648(8) 0.1516(15) 0.0506(7) -0.0008(8) 0.0048(6) 0.0443(9)
C1 0.0449(7) 0.0539(8) 0.0382(7) 0.0027(6) 0.0056(5) 0.0108(6)
C17 0.0446(7) 0.0563(8) 0.0401(7) -0.0011(6) 0.0015(5) 0.0168(6)
C6 0.0659(10) 0.0445(8) 0.0561(9) -0.0015(7) -0.0061(7) 0.0026(7)
C3 0.0630(10) 0.0587(10) 0.0606(10) 0.0022(7) 0.0035(7) 0.0271(8)
C22 0.0637(10) 0.0502(9) 0.0756(12) 0.0006(8) -0.0209(9) 0.0019(7)
C2 0.0503(9) 0.0718(11) 0.0749(12) 0.0019(9) -0.0048(8) 0.0093(8)
C19 0.0799(12) 0.0569(10) 0.0698(11) -0.0022(8) -0.0063(9) 0.0334(9)
C18 0.0486(9) 0.0804(13) 0.0813(13) 0.0031(10) -0.0072(8) 0.0205(8)
C8 0.0866(14) 0.0526(10) 0.0849(14) 0.0065(9) 0.0197(11) 0.0007(9)
C7 0.1131(18) 0.0507(10) 0.0797(13) -0.0117(9) 0.0318(12) 0.0104(10)
C24 0.129(2) 0.0568(11) 0.0808(14) -0.0189(10) -0.0060(13) 0.0183(12)
C4 0.1003(17) 0.0614(12) 0.1081(18) 0.0270(11) 0.0210(13) 0.0337(11)
C12 0.0607(13) 0.114(4) 0.065(2) 0.007(2) 0.0073(17) 0.039(2)
C9 0.075(4) 0.136(5) 0.0499(11) 0.0089(18) 0.003(2) 0.048(3)
C21 0.135(2) 0.0567(11) 0.0860(15) 0.0172(10) 0.0175(14) 0.0361(13)
C32 0.091(4) 0.108(7) 0.0579(12) 0.003(2) -0.0038(16) 0.033(4)
C5 0.1058(18) 0.1024(18) 0.0961(17) 0.0062(13) 0.0339(14) 0.0622(15)
C23 0.0916(16) 0.0787(15) 0.114(2) 0.0220(14) 0.0093(14) -0.0097(12)
C20 0.1130(19) 0.0808(15) 0.115(2) -0.0087(13) 0.0283(15) 0.0528(14)
C10 0.118(2) 0.097(5) 0.0600(13) -0.012(3) 0.0143(13) 0.015(3)
C29 0.068(5) 0.194(9) 0.075(2) 0.013(4) 0.016(2) 0.060(6)
C31 0.116(4) 0.152(11) 0.056(4) 0.006(4) 0.024(3) 0.018(5)
C11 0.082(2) 0.107(4) 0.100(3) -0.019(3) 0.0250(18) 0.027(3)
Li1 0.0495(13) 0.0517(13) 0.0438(12) 0.0019(10) 0.0047(10) 0.0121(10)
Li2 0.0535(14) 0.0633(16) 0.0487(14) 0.0008(12) 0.0014(11) 0.0169(12)
C30 0.080(4) 0.146(6) 0.101(3) -0.022(4) 0.034(2) 0.025(3)
C28 0.068(5) 0.194(9) 0.075(2) 0.013(4) 0.016(2) 0.060(6)
C27 0.080(4) 0.146(6) 0.101(3) -0.022(4) 0.034(2) 0.025(3)
C26 0.116(4) 0.152(11) 0.056(4) 0.006(4) 0.024(3) 0.018(5)
C25 0.091(4) 0.108(7) 0.0579(12) 0.003(2) -0.0038(16) 0.033(4)
C14 0.118(2) 0.097(5) 0.0600(13) -0.012(3) 0.0143(13) 0.015(3)
C13 0.075(4) 0.136(5) 0.0499(11) 0.0089(18) 0.003(2) 0.048(3)
O2 0.054(3) 0.099(4) 0.0480(12) 0.0016(16) 0.0061(13) 0.0281(17)
C16 0.0607(13) 0.114(4) 0.065(2) 0.007(2) 0.0073(17) 0.039(2)
C15 0.082(2) 0.107(4) 0.100(3) -0.019(3) 0.0250(18) 0.027(3)

loop_
_atom_type_symbol
_atom_type_description
_atom_type_scat_dispersion_real
_atom_type_scat_dispersion_imag
_atom_type_scat_source
C C 0.0181 0.0091 'International Tables Vol C Tables 4.2.6.8 and 6.1.1.4'
H H 0.0000 0.0000 'International Tables Vol C Tables 4.2.6.8 and 6.1.1.4'
Li Li 0.0008 0.0003 'International Tables Vol C Tables 4.2.6.8 and 6.1.1.4'
N N 0.0311 0.0180 'International Tables Vol C Tables 4.2.6.8 and 6.1.1.4'
O O 0.0492 0.0322 'International Tables Vol C Tables 4.2.6.8 and 6.1.1.4'

loop_
_citation_id
_citation_doi
_citation_year
1 10.26434/chemrxiv-2023-d0gpc 2023

loop_
_geom_angle_atom_site_label_1
_geom_angle_atom_site_label_2
_geom_angle_atom_site_label_3
_geom_angle
_geom_angle_site_symmetry_1
_geom_angle_site_symmetry_3
_geom_angle_publ_flag
C12 O1 C9 110.0(19) . . ?
C12 O1 Li1 122.9(17) . . ?
C9 O1 Li1 122(2) . . ?
C17 N4 C22 119.73(13) . . ?
C17 N4 Li2 124.70(13) . 2_756 ?
C17 N4 Li2 83.24(12) . . ?
C22 N4 Li2 110.72(13) . 2_756 ?
C22 N4 Li2 141.95(14) . . ?
Li2 N4 Li2 69.53(13) 2_756 . ?
C1 N1 C3 121.59(13) . . ?
C1 N1 Li1 90.38(12) . . ?
C3 N1 Li1 143.66(14) . . ?
C17 N3 C19 121.72(14) . . ?
C17 N3 Li2 89.96(12) . . ?
C19 N3 Li2 143.80(16) . . ?
C1 N2 C6 119.95(13) . . ?
C1 N2 Li1 124.72(12) . 2_667 ?
C1 N2 Li1 83.13(11) . . ?
C6 N2 Li1 110.43(12) . 2_667 ?
C6 N2 Li1 141.55(13) . . ?
Li1 N2 Li1 70.10(12) 2_667 . ?
C32 O3 C29 111.6(12) . . ?
C32 O3 Li2 126.3(11) . . ?
C29 O3 Li2 115.9(6) . . ?
C28 O3 Li2 125.6(4) . . ?
C25 O3 Li2 123.0(9) . . ?
C25 O3 C28 108.4(10) . . ?
N1 C1 N2 116.62(13) . . ?
N1 C1 C2 122.09(14) . . ?
N1 C1 Li1 56.33(10) . . ?
N2 C1 C2 121.28(14) . . ?
N2 C1 Li1 63.09(10) . . ?
C2 C1 Li1 162.40(13) . . ?
N4 C17 C18 121.21(15) . . ?
N4 C17 Li2 63.18(11) . . ?
N3 C17 N4 116.69(13) . . ?
N3 C17 C18 122.09(14) . . ?
N3 C17 Li2 56.63(10) . . ?
C18 C17 Li2 161.72(14) . . ?
N2 C6 H6 108.7 . . ?
N2 C6 C8 111.26(15) . . ?
N2 C6 C7 109.06(15) . . ?
C8 C6 H6 108.7 . . ?
C8 C6 C7 110.47(16) . . ?
C7 C6 H6 108.7 . . ?
N1 C3 H3 108.5 . . ?
N1 C3 C4 109.16(15) . . ?
N1 C3 C5 111.70(16) . . ?
C4 C3 H3 108.5 . . ?
C4 C3 C5 110.53(19) . . ?
C5 C3 H3 108.5 . . ?
N4 C22 H22 108.5 . . ?
N4 C22 C24 109.01(17) . . ?
N4 C22 C23 111.67(18) . . ?
C24 C22 H22 108.5 . . ?
C23 C22 H22 108.5 . . ?
C23 C22 C24 110.51(19) . . ?
C1 C2 H2A 109.5 . . ?
C1 C2 H2B 109.5 . . ?
C1 C2 H2C 109.5 . . ?
H2A C2 H2B 109.5 . . ?
H2A C2 H2C 109.5 . . ?
H2B C2 H2C 109.5 . . ?
N3 C19 H19 109.0 . . ?
N3 C19 C21 108.48(16) . . ?
N3 C19 C20 111.25(17) . . ?
C21 C19 H19 109.0 . . ?
C21 C19 C20 109.96(19) . . ?
C20 C19 H19 109.0 . . ?
C17 C18 H18C 109.5 . . ?
C17 C18 H18D 109.5 . . ?
C17 C18 H18E 109.5 . . ?
H18C C18 H18D 109.5 . . ?
H18C C18 H18E 109.5 . . ?
H18D C18 H18E 109.5 . . ?
C6 C8 H8A 109.5 . . ?
C6 C8 H8B 109.5 . . ?
C6 C8 H8C 109.5 . . ?
H8A C8 H8B 109.5 . . ?
H8A C8 H8C 109.5 . . ?
H8B C8 H8C 109.5 . . ?
C6 C7 H7A 109.5 . . ?
C6 C7 H7B 109.5 . . ?
C6 C7 H7C 109.5 . . ?
H7A C7 H7B 109.5 . . ?
H7A C7 H7C 109.5 . . ?
H7B C7 H7C 109.5 . . ?
C22 C24 H24A 109.5 . . ?
C22 C24 H24B 109.5 . . ?
C22 C24 H24C 109.5 . . ?
H24A C24 H24B 109.5 . . ?
H24A C24 H24C 109.5 . . ?
H24B C24 H24C 109.5 . . ?
C3 C4 H4A 109.5 . . ?
C3 C4 H4B 109.5 . . ?
C3 C4 H4C 109.5 . . ?
H4A C4 H4B 109.5 . . ?
H4A C4 H4C 109.5 . . ?
H4B C4 H4C 109.5 . . ?
O1 C12 H12A 109.2 . . ?
O1 C12 H12B 109.2 . . ?
H12A C12 H12B 107.9 . . ?
C11 C12 O1 112.1(17) . . ?
C11 C12 H12A 109.2 . . ?
C11 C12 H12B 109.2 . . ?
O1 C9 H9A 112.0 . . ?
O1 C9 H9B 112.0 . . ?
O1 C9 C10 98.7(17) . . ?
H9A C9 H9B 109.7 . . ?
C10 C9 H9A 112.0 . . ?
C10 C9 H9B 112.0 . . ?
C19 C21 H21A 109.5 . . ?
C19 C21 H21B 109.5 . . ?
C19 C21 H21C 109.5 . . ?
H21A C21 H21B 109.5 . . ?
H21A C21 H21C 109.5 . . ?
H21B C21 H21C 109.5 . . ?
O3 C32 H32A 111.3 . . ?
O3 C32 H32B 111.3 . . ?
O3 C32 C31 102.1(18) . . ?
H32A C32 H32B 109.2 . . ?
C31 C32 H32A 111.3 . . ?
C31 C32 H32B 111.3 . . ?
C3 C5 H5A 109.5 . . ?
C3 C5 H5B 109.5 . . ?
C3 C5 H5C 109.5 . . ?
H5A C5 H5B 109.5 . . ?
H5A C5 H5C 109.5 . . ?
H5B C5 H5C 109.5 . . ?
C22 C23 H23A 109.5 . . ?
C22 C23 H23B 109.5 . . ?
C22 C23 H23C 109.5 . . ?
H23A C23 H23B 109.5 . . ?
H23A C23 H23C 109.5 . . ?
H23B C23 H23C 109.5 . . ?
C19 C20 H20A 109.5 . . ?
C19 C20 H20B 109.5 . . ?
C19 C20 H20C 109.5 . . ?
H20A C20 H20B 109.5 . . ?
H20A C20 H20C 109.5 . . ?
H20B C20 H20C 109.5 . . ?
C9 C10 H10A 108.3 . . ?
C9 C10 H10B 108.3 . . ?
H10A C10 H10B 107.4 . . ?
C11 C10 C9 115.9(15) . . ?
C11 C10 H10A 108.3 . . ?
C11 C10 H10B 108.3 . . ?
O3 C29 H29A 110.1 . . ?
O3 C29 H29B 110.1 . . ?
H29A C29 H29B 108.4 . . ?
C30 C29 O3 108.1(10) . . ?
C30 C29 H29A 110.1 . . ?
C30 C29 H29B 110.1 . . ?
C32 C31 H31A 109.3 . . ?
C32 C31 H31B 109.3 . . ?
H31A C31 H31B 107.9 . . ?
C30 C31 C32 111.8(19) . . ?
C30 C31 H31A 109.3 . . ?
C30 C31 H31B 109.3 . . ?
C12 C11 H11A 111.6 . . ?
C12 C11 H11B 111.6 . . ?
C10 C11 C12 100.7(14) . . ?
C10 C11 H11A 111.6 . . ?
C10 C11 H11B 111.6 . . ?
H11A C11 H11B 109.4 . . ?
O1 Li1 N1 111.5(6) . . ?
O1 Li1 N2 118.6(8) . 2_667 ?
O1 Li1 N2 115.6(14) . . ?
O1 Li1 C1 111.9(9) . . ?
O1 Li1 Li1 142.3(12) . 2_667 ?
N1 Li1 N2 123.86(13) . 2_667 ?
N1 Li1 N2 65.96(9) . . ?
N1 Li1 C1 33.29(7) . . ?
N1 Li1 Li1 96.57(15) . 2_667 ?
N2 Li1 N2 109.90(12) 2_667 . ?
N2 Li1 C1 128.66(13) 2_667 . ?
N2 Li1 C1 33.78(6) . . ?
N2 Li1 Li1 53.39(11) . 2_667 ?
N2 Li1 Li1 56.51(10) 2_667 2_667 ?
C1 Li1 Li1 78.24(13) . 2_667 ?
O2 Li1 N1 117.4(3) . . ?
O2 Li1 N2 115.3(6) . . ?
O2 Li1 C1 115.5(4) . . ?
N4 Li2 N4 110.47(13) 2_756 . ?
N4 Li2 C17 33.58(6) . . ?
N4 Li2 C17 129.15(14) 2_756 . ?
N4 Li2 Li2 56.66(11) 2_756 2_756 ?
N4 Li2 Li2 53.81(12) . 2_756 ?
N3 Li2 N4 65.76(10) . . ?
N3 Li2 N4 123.63(15) . 2_756 ?
N3 Li2 C17 33.41(7) . . ?
N3 Li2 Li2 96.37(17) . 2_756 ?
O3 Li2 N4 115.61(15) . . ?
O3 Li2 N4 112.85(14) . 2_756 ?
O3 Li2 N3 118.71(15) . . ?
O3 Li2 C17 116.15(13) . . ?
O3 Li2 Li2 136.1(2) . 2_756 ?
C17 Li2 Li2 78.52(14) . 2_756 ?
C29 C30 C31 106.0(14) . . ?
C29 C30 H30A 110.5 . . ?
C29 C30 H30B 110.5 . . ?
C31 C30 H30A 110.5 . . ?
C31 C30 H30B 110.5 . . ?
H30A C30 H30B 108.7 . . ?
O3 C28 H17A 110.1 . . ?
O3 C28 H17B 110.1 . . ?
H17A C28 H17B 108.5 . . ?
C27 C28 O3 107.8(7) . . ?
C27 C28 H17A 110.1 . . ?
C27 C28 H17B 110.1 . . ?
C28 C27 H00Z 109.9 . . ?
C28 C27 H 109.9 . . ?
H00Z C27 H 108.3 . . ?
C26 C27 C28 109.1(9) . . ?
C26 C27 H00Z 109.9 . . ?
C26 C27 H 109.9 . . ?
C27 C26 H18A 110.4 . . ?
C27 C26 H18B 110.4 . . ?
C27 C26 C25 106.6(14) . . ?
H18A C26 H18B 108.6 . . ?
C25 C26 H18A 110.4 . . ?
C25 C26 H18B 110.4 . . ?
O3 C25 C26 107.0(15) . . ?
O3 C25 H19A 110.3 . . ?
O3 C25 H19B 110.3 . . ?
C26 C25 H19A 110.3 . . ?
C26 C25 H19B 110.3 . . ?
H19A C25 H19B 108.6 . . ?
H14A C14 H14B 109.0 . . ?
C13 C14 H14A 111.0 . . ?
C13 C14 H14B 111.0 . . ?
C15 C14 H14A 111.0 . . ?
C15 C14 H14B 111.0 . . ?
C15 C14 C13 104.0(5) . . ?
C14 C13 H13A 109.9 . . ?
C14 C13 H13B 109.9 . . ?
H13A C13 H13B 108.3 . . ?
O2 C13 C14 108.8(7) . . ?
O2 C13 H13A 109.9 . . ?
O2 C13 H13B 109.9 . . ?
C13 O2 Li1 123.1(8) . . ?
C13 O2 C16 108.8(8) . . ?
C16 O2 Li1 119.8(8) . . ?
O2 C16 H16A 110.6 . . ?
O2 C16 H16B 110.6 . . ?
O2 C16 C15 105.9(7) . . ?
H16A C16 H16B 108.7 . . ?
C15 C16 H16A 110.6 . . ?
C15 C16 H16B 110.6 . . ?
C14 C15 C16 110.3(4) . . ?
C14 C15 H15A 109.6 . . ?
C14 C15 H15B 109.6 . . ?
C16 C15 H15A 109.6 . . ?
C16 C15 H15B 109.6 . . ?
H15A C15 H15B 108.1 . . ?

loop_
_geom_bond_atom_site_label_1
_geom_bond_atom_site_label_2
_geom_bond_distance
_geom_bond_site_symmetry_2
_geom_bond_publ_flag
O1 C12 1.418(15) . ?
O1 C9 1.429(14) . ?
O1 Li1 1.93(3) . ?
N4 C17 1.3326(19) . ?
N4 C22 1.463(2) . ?
N4 Li2 2.150(3) . ?
N4 Li2 2.077(3) 2_756 ?
N1 C1 1.313(2) . ?
N1 C3 1.4569(19) . ?
N1 Li1 1.991(3) . ?
N3 C17 1.317(2) . ?
N3 C19 1.451(2) . ?
N3 Li2 1.998(3) . ?
N2 C1 1.3395(19) . ?
N2 C6 1.4646(19) . ?
N2 Li1 2.068(3) 2_667 ?
N2 Li1 2.148(3) . ?
O3 C32 1.403(12) . ?
O3 C29 1.439(12) . ?
O3 Li2 1.937(3) . ?
O3 C28 1.439(9) . ?
O3 C25 1.413(9) . ?
C1 C2 1.524(2) . ?
C1 Li1 2.392(3) . ?
C17 C18 1.524(2) . ?
C17 Li2 2.393(3) . ?
C6 H6 0.9900 . ?
C6 C8 1.510(3) . ?
C6 C7 1.519(3) . ?
C3 H3 0.9900 . ?
C3 C4 1.507(3) . ?
C3 C5 1.512(3) . ?
C22 H22 0.9900 . ?
C22 C24 1.511(3) . ?
C22 C23 1.505(3) . ?
C2 H2A 0.9700 . ?
C2 H2B 0.9700 . ?
C2 H2C 0.9700 . ?
C19 H19 0.9900 . ?
C19 C21 1.521(3) . ?
C19 C20 1.525(3) . ?
C18 H18C 0.9700 . ?
C18 H18D 0.9700 . ?
C18 H18E 0.9700 . ?
C8 H8A 0.9700 . ?
C8 H8B 0.9700 . ?
C8 H8C 0.9700 . ?
C7 H7A 0.9700 . ?
C7 H7B 0.9700 . ?
C7 H7C 0.9700 . ?
C24 H24A 0.9700 . ?
C24 H24B 0.9700 . ?
C24 H24C 0.9700 . ?
C4 H4A 0.9700 . ?
C4 H4B 0.9700 . ?
C4 H4C 0.9700 . ?
C12 H12A 0.9800 . ?
C12 H12B 0.9800 . ?
C12 C11 1.418(13) . ?
C9 H9A 0.9800 . ?
C9 H9B 0.9800 . ?
C9 C10 1.489(15) . ?
C21 H21A 0.9700 . ?
C21 H21B 0.9700 . ?
C21 H21C 0.9700 . ?
C32 H32A 0.9800 . ?
C32 H32B 0.9800 . ?
C32 C31 1.476(14) . ?
C5 H5A 0.9700 . ?
C5 H5B 0.9700 . ?
C5 H5C 0.9700 . ?
C23 H23A 0.9700 . ?
C23 H23B 0.9700 . ?
C23 H23C 0.9700 . ?
C20 H20A 0.9700 . ?
C20 H20B 0.9700 . ?
C20 H20C 0.9700 . ?
C10 H10A 0.9800 . ?
C10 H10B 0.9800 . ?
C10 C11 1.394(14) . ?
C29 H29A 0.9800 . ?
C29 H29B 0.9800 . ?
C29 C30 1.403(12) . ?
C31 H31A 0.9800 . ?
C31 H31B 0.9800 . ?
C31 C30 1.413(12) . ?
C11 H11A 0.9800 . ?
C11 H11B 0.9800 . ?
Li1 Li1 2.422(5) 2_667 ?
Li1 O2 1.946(13) . ?
Li2 Li2 2.411(6) 2_756 ?
C30 H30A 0.9800 . ?
C30 H30B 0.9800 . ?
C28 H17A 0.9800 . ?
C28 H17B 0.9800 . ?
C28 C27 1.421(9) . ?
C27 H00Z 0.9800 . ?
C27 H 0.9800 . ?
C27 C26 1.421(11) . ?
C26 H18A 0.9800 . ?
C26 H18B 0.9800 . ?
C26 C25 1.490(11) . ?
C25 H19A 0.9800 . ?
C25 H19B 0.9800 . ?
C14 H14A 0.9800 . ?
C14 H14B 0.9800 . ?
C14 C13 1.487(7) . ?
C14 C15 1.448(7) . ?
C13 H13A 0.9800 . ?
C13 H13B 0.9800 . ?
C13 O2 1.421(6) . ?
O2 C16 1.426(6) . ?
C16 H16A 0.9800 . ?
C16 H16B 0.9800 . ?
C16 C15 1.459(6) . ?
C15 H15A 0.9800 . ?
C15 H15B 0.9800 . ?

loop_
_geom_torsion_atom_site_label_1
_geom_torsion_atom_site_label_2
_geom_torsion_atom_site_label_3
_geom_torsion_atom_site_label_4
_geom_torsion
_geom_torsion_site_symmetry_1
_geom_torsion_site_symmetry_2
_geom_torsion_site_symmetry_3
_geom_torsion_site_symmetry_4
_geom_torsion_publ_flag
O1 C12 C11 C10 -5(3) . . . . ?
O1 C9 C10 C11 -17(4) . . . . ?
O3 C32 C31 C30 -6(2) . . . . ?
O3 C29 C30 C31 -2.7(17) . . . . ?
O3 C28 C27 C26 -9.3(14) . . . . ?
C1 N1 C3 C4 -148.15(17) . . . . ?
C1 N1 C3 C5 89.3(2) . . . . ?
C1 N2 C6 C8 -108.81(18) . . . . ?
C1 N2 C6 C7 129.08(17) . . . . ?
C17 N4 C22 C24 128.61(17) . . . . ?
C17 N4 C22 C23 -109.0(2) . . . . ?
C17 N3 C19 C21 -149.71(17) . . . . ?
C17 N3 C19 C20 89.2(2) . . . . ?
C6 N2 C1 N1 -165.47(14) . . . . ?
C6 N2 C1 C2 13.2(2) . . . . ?
C6 N2 C1 Li1 -147.25(16) . . . . ?
C3 N1 C1 N2 -178.66(13) . . . . ?
C3 N1 C1 C2 2.7(2) . . . . ?
C3 N1 C1 Li1 161.76(18) . . . . ?
C22 N4 C17 N3 -166.99(15) . . . . ?
C22 N4 C17 C18 11.9(2) . . . . ?
C22 N4 C17 Li2 -147.73(18) . . . . ?
C19 N3 C17 N4 -177.86(15) . . . . ?
C19 N3 C17 C18 3.2(2) . . . . ?
C19 N3 C17 Li2 161.49(19) . . . . ?
C12 O1 C9 C10 12(4) . . . . ?
C9 O1 C12 C11 -6(4) . . . . ?
C9 C10 C11 C12 14(3) . . . . ?
C32 O3 C29 C30 -1.2(19) . . . . ?
C32 C31 C30 C29 6(2) . . . . ?
C29 O3 C32 C31 4(2) . . . . ?
Li1 O1 C12 C11 150(2) . . . . ?
Li1 O1 C9 C10 -144(3) . . . . ?
Li1 N1 C1 N2 19.58(15) . . . . ?
Li1 N1 C1 C2 -159.09(16) . . . . ?
Li1 N1 C3 C4 0.0(3) . . . . ?
Li1 N1 C3 C5 -122.6(2) . . . . ?
Li1 N2 C1 N1 -18.23(14) . . . . ?
Li1 N2 C1 N1 41.7(2) 2_667 . . . ?
Li1 N2 C1 C2 -139.58(16) 2_667 . . . ?
Li1 N2 C1 C2 160.46(16) . . . . ?
Li1 N2 C1 Li1 59.96(16) 2_667 . . . ?
Li1 N2 C6 C8 130.94(19) . . . . ?
Li1 N2 C6 C8 47.55(19) 2_667 . . . ?
Li1 N2 C6 C7 8.8(3) . . . . ?
Li1 N2 C6 C7 -74.56(18) 2_667 . . . ?
Li1 O2 C16 C15 134.4(10) . . . . ?
Li2 N4 C17 N3 40.0(2) 2_756 . . . ?
Li2 N4 C17 N3 -19.26(15) . . . . ?
Li2 N4 C17 C18 159.67(16) . . . . ?
Li2 N4 C17 C18 -141.02(17) 2_756 . . . ?
Li2 N4 C17 Li2 59.31(17) 2_756 . . . ?
Li2 N4 C22 C24 -74.94(19) 2_756 . . . ?
Li2 N4 C22 C24 8.0(3) . . . . ?
Li2 N4 C22 C23 47.5(2) 2_756 . . . ?
Li2 N4 C22 C23 130.4(2) . . . . ?
Li2 N3 C17 N4 20.64(16) . . . . ?
Li2 N3 C17 C18 -158.28(16) . . . . ?
Li2 N3 C19 C21 -2.2(3) . . . . ?
Li2 N3 C19 C20 -123.3(2) . . . . ?
Li2 O3 C32 C31 -146.6(13) . . . . ?
Li2 O3 C29 C30 153.0(8) . . . . ?
Li2 O3 C28 C27 172.0(5) . . . . ?
Li2 O3 C25 C26 -170.0(10) . . . . ?
C28 O3 C25 C26 -8.6(17) . . . . ?
C28 C27 C26 C25 4.0(17) . . . . ?
C27 C26 C25 O3 2.9(18) . . . . ?
C25 O3 C28 C27 11.2(14) . . . . ?
C14 C13 O2 Li1 -133.4(11) . . . . ?
C14 C13 O2 C16 14.6(19) . . . . ?
C13 C14 C15 C16 -1.0(10) . . . . ?
C13 O2 C16 C15 -14.8(16) . . . . ?
O2 C16 C15 C14 9.7(11) . . . . ?
C15 C14 C13 O2 -8.1(15) . . . . ?
